data_7219507
loop_
_publ_author_name
'Pratap, Ramendra'
'Singh, Surjeet'
'Panwar, Rahul'
'Yadav, Pratik'
'Althagafi, Ismail'
'Sahu, Satya Narayan'

_publ_section_title
;
 Precursor directed regioselective synthesis of partially reduced
 benzo[e]indene through oxidative cyclization and benzo[h]quinolines
;
_journal_name_full 'RSC Adv.'
_journal_paper_doi 10.1039/C4RA13612H
_journal_year 2015
_chemical_formula_sum 'C27 H22 N4'
_chemical_formula_weight 402.49
_chemical_name_common indene
_chemical_name_systematic '1-(2-Cyano-phenyl)-3-piperidine-1-yl-4,5-dihydro-1H-benz[e]indene-1,2-dicarbonitrile '
_space_group_IT_number 2
_symmetry_cell_setting triclinic
_symmetry_space_group_name_Hall '-P 1'
_symmetry_space_group_name_H-M 'P -1'
_atom_sites_solution_hydrogens geom
_atom_sites_solution_primary direct
_atom_sites_solution_secondary difmap
_audit_creation_method SHELXL-97
_audit_update_record
;
2014-11-01 deposited with the CCDC.
2015-02-03 downloaded from the CCDC.
;
_cell_angle_alpha 66.569(5)
_cell_angle_beta 88.615(5)
_cell_angle_gamma 88.295(5)
_cell_formula_units_Z 2
_cell_length_a 9.1440(5)
_cell_length_b 10.7523(6)
_cell_length_c 12.0332(7)
_cell_measurement_temperature 293(2)
_cell_volume 1084.96(11)
_computing_structure_refinement 'SHELXL-97 (Sheldrick, 1997)'
_diffrn_ambient_temperature 293(2)
_diffrn_measured_fraction_theta_full 1.000
_diffrn_measured_fraction_theta_max 1.000
_diffrn_radiation_monochromator graphite
_diffrn_radiation_source 'fine-focus sealed tube'
_diffrn_radiation_type MoK\a
_diffrn_radiation_wavelength 0.71073
_diffrn_reflns_av_R_equivalents 0.0233
_diffrn_reflns_av_sigmaI/netI 0.0297
_diffrn_reflns_limit_h_max 11
_diffrn_reflns_limit_h_min -12
_diffrn_reflns_limit_k_max 13
_diffrn_reflns_limit_k_min -14
_diffrn_reflns_limit_l_max 16
_diffrn_reflns_limit_l_min -16
_diffrn_reflns_number 16477
_diffrn_reflns_theta_full 29.15
_diffrn_reflns_theta_max 29.15
_diffrn_reflns_theta_min 2.91
_exptl_absorpt_coefficient_mu 0.074
_exptl_crystal_colour yellow
_exptl_crystal_density_diffrn 1.232
_exptl_crystal_density_method 'not measured'
_exptl_crystal_description crystalline
_exptl_crystal_F_000 424
_refine_diff_density_max 0.164
_refine_diff_density_min -0.221
_refine_diff_density_rms 0.041
_refine_ls_extinction_method none
_refine_ls_goodness_of_fit_ref 1.024
_refine_ls_hydrogen_treatment mixed
_refine_ls_matrix_type full
_refine_ls_number_parameters 280
_refine_ls_number_reflns 5193
_refine_ls_number_restraints 0
_refine_ls_restrained_S_all 1.024
_refine_ls_R_factor_all 0.0667
_refine_ls_R_factor_gt 0.0496
_refine_ls_shift/su_max 0.000
_refine_ls_shift/su_mean 0.000
_refine_ls_structure_factor_coef Fsqd
_refine_ls_weighting_details 'calc w=1/[\s^2^(Fo^2^)+(0.0551P)^2^+0.1846P] where P=(Fo^2^+2Fc^2^)/3'
_refine_ls_weighting_scheme calc
_refine_ls_wR_factor_gt 0.1138
_refine_ls_wR_factor_ref 0.1250
_reflns_number_gt 4007
_reflns_number_total 5193
_reflns_threshold_expression >2sigma(I)
_cod_data_source_file c4ra13612h2.cif
_cod_data_source_block shelxl
_cod_depositor_comments
;
The following automatic conversions were performed:

'_symmetry_cell_setting' value 'Triclinic' changed to 'triclinic'
according to
/usr/data/users/saulius/crontab/automatic-downloads/rss-feeds/RSC/lib/dictionaries/cif_core.dic
dictionary named 'cif_core.dic' version 2.4.2 from 2011-04-26.

Automatic conversion script
Id: cif_fix_values 3008 2015-01-20 13:52:24Z robertas 
;
_cod_original_sg_symbol_H-M p-1
_cod_database_code 7219507

loop_
_symmetry_equiv_pos_as_xyz
'x, y, z'
'-x, -y, -z'

loop_
_atom_site_label
_atom_site_type_symbol
_atom_site_fract_x
_atom_site_fract_y
_atom_site_fract_z
_atom_site_U_iso_or_equiv
_atom_site_adp_type
_atom_site_occupancy
_atom_site_symmetry_multiplicity
_atom_site_calc_flag
_atom_site_refinement_flags
N1 N 0.26413(13) 0.27862(11) 0.40877(10) 0.0405(3) Uani 1 1 d .
C9 C 0.29867(13) 0.05869(12) 0.58747(11) 0.0321(3) Uani 1 1 d .
C12 C 0.32734(14) 0.25862(12) 0.61210(11) 0.0337(3) Uani 1 1 d .
C11 C 0.29184(13) 0.20864(13) 0.52743(11) 0.0323(3) Uani 1 1 d .
C19 C 0.24306(14) 0.15783(12) 0.82974(11) 0.0330(3) Uani 1 1 d .
C4 C 0.34340(15) -0.16161(14) 0.91633(12) 0.0400(3) Uani 1 1 d .
H4 H 0.3433 -0.0965 0.9491 0.048 Uiso 1 1 calc R
C5 C 0.34156(13) -0.12126(12) 0.79079(11) 0.0323(3) Uani 1 1 d .
C10 C 0.33071(13) 0.01981(12) 0.70519(11) 0.0307(3) Uani 1 1 d .
C6 C 0.34666(14) -0.22029(13) 0.74172(13) 0.0374(3) Uani 1 1 d .
N2 N 0.62133(15) 0.13923(16) 0.80299(14) 0.0629(4) Uani 1 1 d .
C18 C 0.29199(17) 0.19006(17) 0.92257(14) 0.0501(4) Uani 1 1 d .
H18 H 0.3917 0.1990 0.9300 0.060 Uiso 1 1 calc R
C13 C 0.35022(13) 0.14305(12) 0.73519(11) 0.0318(3) Uani 1 1 d .
C15 C -0.00442(16) 0.16530(14) 0.90508(13) 0.0447(3) Uani 1 1 d .
H15 H -0.1045 0.1568 0.8988 0.054 Uiso 1 1 calc R
N3 N 0.3310(2) 0.49862(14) 0.60498(15) 0.0759(5) Uani 1 1 d .
C7 C 0.35941(18) -0.17540(14) 0.60679(13) 0.0476(4) Uani 1 1 d .
H7A H 0.3239 -0.2467 0.5850 0.057 Uiso 1 1 calc R
H7B H 0.4620 -0.1633 0.5834 0.057 Uiso 1 1 calc R
C14 C 0.09163(14) 0.14565(13) 0.82190(12) 0.0361(3) Uani 1 1 d .
C3 C 0.34534(17) -0.29744(15) 0.99214(14) 0.0490(4) Uani 1 1 d .
H3 H 0.3466 -0.3235 1.0757 0.059 Uiso 1 1 calc R
C8 C 0.27575(17) -0.04480(14) 0.53538(12) 0.0423(3) Uani 1 1 d .
H8A H 0.3088 -0.0095 0.4515 0.051 Uiso 1 1 calc R
H8B H 0.1723 -0.0631 0.5374 0.051 Uiso 1 1 calc R
C22 C 0.50356(15) 0.14034(14) 0.77402(13) 0.0402(3) Uani 1 1 d .
C24 C 0.1581(2) 0.23516(17) 0.34278(15) 0.0597(5) Uani 1 1 d .
H24A H 0.1355 0.1407 0.3890 0.072 Uiso 1 1 calc R
H24B H 0.2006 0.2430 0.2657 0.072 Uiso 1 1 calc R
C20 C 0.32886(17) 0.39254(14) 0.60427(13) 0.0448(3) Uani 1 1 d .
C17 C 0.1948(2) 0.20937(19) 1.00493(15) 0.0622(5) Uani 1 1 d .
H17 H 0.2304 0.2309 1.0667 0.075 Uiso 1 1 calc R
C16 C 0.04756(19) 0.19726(16) 0.99662(14) 0.0536(4) Uani 1 1 d .
H16 H -0.0168 0.2105 1.0522 0.064 Uiso 1 1 calc R
C21 C 0.02652(15) 0.11196(18) 0.72983(15) 0.0505(4) Uani 1 1 d .
C23 C 0.29601(17) 0.42278(15) 0.34757(13) 0.0478(4) Uani 1 1 d .
H23A H 0.3410 0.4396 0.2692 0.057 Uiso 1 1 calc R
H23B H 0.3653 0.4470 0.3951 0.057 Uiso 1 1 calc R
N4 N -0.03157(17) 0.0838(2) 0.66074(16) 0.0863(6) Uani 1 1 d .
C2 C 0.34722(17) -0.35603(14) 0.81973(15) 0.0487(4) Uani 1 1 d .
H2 H 0.3489 -0.4222 0.7881 0.058 Uiso 1 1 calc R
C1 C 0.34538(18) -0.39444(15) 0.94410(15) 0.0532(4) Uani 1 1 d .
H1 H 0.3442 -0.4859 0.9953 0.064 Uiso 1 1 calc R
C27 C 0.1597(2) 0.51064(17) 0.33016(18) 0.0668(5) Uani 1 1 d .
H27A H 0.1842 0.6051 0.2866 0.080 Uiso 1 1 calc R
H27B H 0.1186 0.4999 0.4085 0.080 Uiso 1 1 calc R
C25 C 0.0197(2) 0.31994(19) 0.32115(19) 0.0776(6) Uani 1 1 d .
H25A H -0.0300 0.3012 0.3981 0.093 Uiso 1 1 calc R
H25B H -0.0445 0.2945 0.2710 0.093 Uiso 1 1 calc R
C26 C 0.0480(2) 0.4711(2) 0.2596(2) 0.0828(6) Uani 1 1 d .
H26A H 0.0840 0.4929 0.1777 0.099 Uiso 1 1 calc R
H26B H -0.0427 0.5219 0.2553 0.099 Uiso 1 1 calc R

loop_
_atom_site_aniso_label
_atom_site_aniso_U_11
_atom_site_aniso_U_22
_atom_site_aniso_U_33
_atom_site_aniso_U_23
_atom_site_aniso_U_13
_atom_site_aniso_U_12
N1 0.0506(7) 0.0366(6) 0.0332(6) -0.0122(5) -0.0059(5) -0.0032(5)
C9 0.0339(6) 0.0321(6) 0.0346(6) -0.0177(5) -0.0005(5) -0.0014(5)
C12 0.0381(7) 0.0299(6) 0.0359(7) -0.0158(5) -0.0003(5) -0.0038(5)
C11 0.0324(6) 0.0327(6) 0.0338(6) -0.0153(5) 0.0008(5) -0.0028(5)
C19 0.0392(7) 0.0309(6) 0.0320(6) -0.0157(5) -0.0032(5) 0.0009(5)
C4 0.0422(7) 0.0392(7) 0.0389(7) -0.0157(6) -0.0055(6) 0.0012(6)
C5 0.0276(6) 0.0316(6) 0.0387(7) -0.0149(5) -0.0024(5) 0.0008(5)
C10 0.0301(6) 0.0311(6) 0.0351(6) -0.0176(5) -0.0018(5) -0.0007(5)
C6 0.0346(7) 0.0341(7) 0.0465(8) -0.0194(6) -0.0022(6) 0.0023(5)
N2 0.0405(7) 0.0898(11) 0.0703(10) -0.0440(9) -0.0083(7) -0.0033(7)
C18 0.0474(8) 0.0680(10) 0.0494(9) -0.0384(8) -0.0045(7) -0.0021(7)
C13 0.0333(6) 0.0330(6) 0.0339(6) -0.0179(5) -0.0039(5) -0.0024(5)
C15 0.0437(8) 0.0428(8) 0.0465(8) -0.0168(7) 0.0045(6) 0.0016(6)
N3 0.1218(14) 0.0409(8) 0.0745(10) -0.0327(8) 0.0028(10) -0.0097(8)
C7 0.0634(10) 0.0367(7) 0.0508(9) -0.0264(7) 0.0055(7) 0.0004(7)
C14 0.0389(7) 0.0341(7) 0.0361(7) -0.0148(6) -0.0016(5) -0.0003(5)
C3 0.0521(9) 0.0453(8) 0.0416(8) -0.0088(7) -0.0074(7) 0.0013(7)
C8 0.0595(9) 0.0368(7) 0.0377(7) -0.0219(6) -0.0023(6) -0.0053(6)
C22 0.0379(7) 0.0478(8) 0.0422(8) -0.0253(6) -0.0023(6) -0.0029(6)
C24 0.0802(12) 0.0548(10) 0.0434(9) -0.0171(7) -0.0215(8) -0.0081(9)
C20 0.0597(9) 0.0369(8) 0.0419(8) -0.0195(6) -0.0002(7) -0.0063(6)
C17 0.0709(12) 0.0846(13) 0.0502(9) -0.0472(9) -0.0012(8) -0.0011(9)
C16 0.0621(10) 0.0562(10) 0.0467(9) -0.0260(8) 0.0105(7) 0.0039(8)
C21 0.0330(7) 0.0741(11) 0.0553(9) -0.0370(9) 0.0014(7) -0.0043(7)
C23 0.0528(9) 0.0434(8) 0.0389(8) -0.0070(6) 0.0019(6) -0.0106(7)
N4 0.0466(9) 0.1556(18) 0.0913(12) -0.0846(13) -0.0063(8) -0.0126(10)
C2 0.0540(9) 0.0317(7) 0.0615(10) -0.0198(7) -0.0056(7) 0.0043(6)
C1 0.0569(9) 0.0328(7) 0.0586(10) -0.0061(7) -0.0094(8) 0.0026(7)
C27 0.0700(12) 0.0423(9) 0.0729(12) -0.0067(8) -0.0028(9) 0.0012(8)
C25 0.0625(12) 0.0685(12) 0.0793(13) -0.0032(10) -0.0276(10) -0.0130(9)
C26 0.0633(12) 0.0624(12) 0.0914(15) 0.0034(11) -0.0217(11) 0.0015(9)

loop_
_atom_type_symbol
_atom_type_description
_atom_type_scat_dispersion_real
_atom_type_scat_dispersion_imag
_atom_type_scat_source
C C 0.0033 0.0016 'International Tables Vol C Tables 4.2.6.8 and 6.1.1.4'
H H 0.0000 0.0000 'International Tables Vol C Tables 4.2.6.8 and 6.1.1.4'
N N 0.0061 0.0033 'International Tables Vol C Tables 4.2.6.8 and 6.1.1.4'

loop_
_geom_angle_atom_site_label_1
_geom_angle_atom_site_label_2
_geom_angle_atom_site_label_3
_geom_angle
C11 N1 C23 121.56(11)
C11 N1 C24 122.95(12)
C23 N1 C24 112.26(11)
C10 C9 C11 109.95(10)
C10 C9 C8 120.55(12)
C11 C9 C8 129.50(11)
C11 C12 C20 130.62(13)
C11 C12 C13 110.40(10)
C20 C12 C13 118.56(11)
N1 C11 C12 128.15(12)
N1 C11 C9 124.14(11)
C12 C11 C9 107.59(11)
C18 C19 C14 117.51(12)
C18 C19 C13 120.97(12)
C14 C19 C13 121.45(10)
C3 C4 C5 120.47(13)
C3 C4 H4 119.8
C5 C4 H4 119.8
C4 C5 C6 119.47(12)
C4 C5 C10 123.67(11)
C6 C5 C10 116.84(11)
C9 C10 C5 123.87(11)
C9 C10 C13 110.42(11)
C5 C10 C13 125.70(11)
C2 C6 C5 118.94(13)
C2 C6 C7 122.17(12)
C5 C6 C7 118.81(12)
C19 C18 C17 121.11(14)
C19 C18 H18 119.4
C17 C18 H18 119.4
C22 C13 C10 107.83(10)
C22 C13 C12 110.03(10)
C10 C13 C12 101.52(9)
C22 C13 C19 110.42(10)
C10 C13 C19 116.06(10)
C12 C13 C19 110.57(10)
C16 C15 C14 120.44(14)
C16 C15 H15 119.8
C14 C15 H15 119.8
C6 C7 C8 114.19(11)
C6 C7 H7A 108.7
C8 C7 H7A 108.7
C6 C7 H7B 108.7
C8 C7 H7B 108.7
H7A C7 H7B 107.6
C15 C14 C19 120.73(12)
C15 C14 C21 116.22(12)
C19 C14 C21 123.05(12)
C1 C3 C4 120.03(14)
C1 C3 H3 120.0
C4 C3 H3 120.0
C9 C8 C7 110.60(11)
C9 C8 H8A 109.5
C7 C8 H8A 109.5
C9 C8 H8B 109.5
C7 C8 H8B 109.5
H8A C8 H8B 108.1
N2 C22 C13 179.44(18)
N1 C24 C25 111.02(14)
N1 C24 H24A 109.4
C25 C24 H24A 109.4
N1 C24 H24B 109.4
C25 C24 H24B 109.4
H24A C24 H24B 108.0
N3 C20 C12 176.05(17)
C16 C17 C18 120.97(14)
C16 C17 H17 119.5
C18 C17 H17 119.5
C17 C16 C15 119.24(14)
C17 C16 H16 120.4
C15 C16 H16 120.4
N4 C21 C14 176.35(16)
N1 C23 C27 111.85(12)
N1 C23 H23A 109.2
C27 C23 H23A 109.2
N1 C23 H23B 109.2
C27 C23 H23B 109.2
H23A C23 H23B 107.9
C1 C2 C6 120.88(14)
C1 C2 H2 119.6
C6 C2 H2 119.6
C3 C1 C2 120.15(14)
C3 C1 H1 119.9
C2 C1 H1 119.9
C23 C27 C26 110.03(16)
C23 C27 H27A 109.7
C26 C27 H27A 109.7
C23 C27 H27B 109.7
C26 C27 H27B 109.7
H27A C27 H27B 108.2
C24 C25 C26 112.53(16)
C24 C25 H25A 109.1
C26 C25 H25A 109.1
C24 C25 H25B 109.1
C26 C25 H25B 109.1
H25A C25 H25B 107.8
C27 C26 C25 110.03(15)
C27 C26 H26A 109.7
C25 C26 H26A 109.7
C27 C26 H26B 109.7
C25 C26 H26B 109.7
H26A C26 H26B 108.2

loop_
_geom_bond_atom_site_label_1
_geom_bond_atom_site_label_2
_geom_bond_distance
N1 C11 1.3493(16)
N1 C23 1.4624(17)
N1 C24 1.4657(18)
C9 C10 1.3450(17)
C9 C11 1.4816(17)
C9 C8 1.5000(16)
C12 C11 1.3763(17)
C12 C20 1.4056(18)
C12 C13 1.5224(18)
C19 C18 1.3818(17)
C19 C14 1.4037(18)
C19 C13 1.5364(18)
C4 C3 1.380(2)
C4 C5 1.3964(18)
C4 H4 0.9300
C5 C6 1.4072(17)
C5 C10 1.4578(17)
C10 C13 1.5217(16)
C6 C2 1.3862(19)
C6 C7 1.501(2)
N2 C22 1.1382(18)
C18 C17 1.388(2)
C18 H18 0.9300
C13 C22 1.4844(18)
C15 C16 1.376(2)
C15 C14 1.3901(19)
C15 H15 0.9300
N3 C20 1.1448(18)
C7 C8 1.518(2)
C7 H7A 0.9700
C7 H7B 0.9700
C14 C21 1.4412(19)
C3 C1 1.379(2)
C3 H3 0.9300
C8 H8A 0.9700
C8 H8B 0.9700
C24 C25 1.503(3)
C24 H24A 0.9700
C24 H24B 0.9700
C17 C16 1.366(2)
C17 H17 0.9300
C16 H16 0.9300
C21 N4 1.1386(19)
C23 C27 1.508(2)
C23 H23A 0.9700
C23 H23B 0.9700
C2 C1 1.385(2)
C2 H2 0.9300
C1 H1 0.9300
C27 C26 1.517(3)
C27 H27A 0.9700
C27 H27B 0.9700
C25 C26 1.522(3)
C25 H25A 0.9700
C25 H25B 0.9700
C26 H26A 0.9700
C26 H26B 0.9700

loop_
_geom_torsion_atom_site_label_1
_geom_torsion_atom_site_label_2
_geom_torsion_atom_site_label_3
_geom_torsion_atom_site_label_4
_geom_torsion
C23 N1 C11 C12 11.9(2)
C24 N1 C11 C12 -146.21(15)
C23 N1 C11 C9 -163.64(12)
C24 N1 C11 C9 38.2(2)
C20 C12 C11 N1 8.1(2)
C13 C12 C11 N1 -179.68(12)
C20 C12 C11 C9 -175.81(14)
C13 C12 C11 C9 -3.55(14)
C10 C9 C11 N1 178.94(12)
C8 C9 C11 N1 -1.0(2)
C10 C9 C11 C12 2.62(14)
C8 C9 C11 C12 -177.35(13)
C3 C4 C5 C6 -2.1(2)
C3 C4 C5 C10 176.22(12)
C11 C9 C10 C5 178.24(11)
C8 C9 C10 C5 -1.80(19)
C11 C9 C10 C13 -0.57(14)
C8 C9 C10 C13 179.39(11)
C4 C5 C10 C9 -165.69(12)
C6 C5 C10 C9 12.69(18)
C4 C5 C10 C13 12.94(19)
C6 C5 C10 C13 -168.68(11)
C4 C5 C6 C2 2.67(19)
C10 C5 C6 C2 -175.78(12)
C4 C5 C6 C7 -174.10(12)
C10 C5 C6 C7 7.44(18)
C14 C19 C18 C17 0.1(2)
C13 C19 C18 C17 177.12(14)
C9 C10 C13 C22 -117.09(12)
C5 C10 C13 C22 64.13(15)
C9 C10 C13 C12 -1.44(13)
C5 C10 C13 C12 179.78(11)
C9 C10 C13 C19 118.49(12)
C5 C10 C13 C19 -60.30(16)
C11 C12 C13 C22 117.11(12)
C20 C12 C13 C22 -69.58(15)
C11 C12 C13 C10 3.10(13)
C20 C12 C13 C10 176.41(12)
C11 C12 C13 C19 -120.64(11)
C20 C12 C13 C19 52.67(15)
C18 C19 C13 C22 11.33(17)
C14 C19 C13 C22 -171.78(12)
C18 C19 C13 C10 134.41(13)
C14 C19 C13 C10 -48.70(16)
C18 C19 C13 C12 -110.69(14)
C14 C19 C13 C12 66.20(15)
C2 C6 C7 C8 146.98(13)
C5 C6 C7 C8 -36.35(18)
C16 C15 C14 C19 0.1(2)
C16 C15 C14 C21 179.73(14)
C18 C19 C14 C15 -0.1(2)
C13 C19 C14 C15 -177.10(12)
C18 C19 C14 C21 -179.73(14)
C13 C19 C14 C21 3.3(2)
C5 C4 C3 C1 0.0(2)
C10 C9 C8 C7 -26.71(18)
C11 C9 C8 C7 153.25(13)
C6 C7 C8 C9 44.19(17)
C10 C13 C22 N2 117(18)
C12 C13 C22 N2 7(18)
C19 C13 C22 N2 -116(18)
C11 N1 C24 C25 104.48(16)
C23 N1 C24 C25 -55.45(19)
C11 C12 C20 N3 169(3)
C13 C12 C20 N3 -3(3)
C19 C18 C17 C16 -0.1(3)
C18 C17 C16 C15 0.1(3)
C14 C15 C16 C17 -0.1(2)
C15 C14 C21 N4 -16(3)
C19 C14 C21 N4 164(3)
C11 N1 C23 C27 -102.18(16)
C24 N1 C23 C27 58.07(18)
C5 C6 C2 C1 -1.1(2)
C7 C6 C2 C1 175.55(14)
C4 C3 C1 C2 1.6(2)
C6 C2 C1 C3 -1.1(2)
N1 C23 C27 C26 -57.05(18)
N1 C24 C25 C26 53.5(2)
C23 C27 C26 C25 54.0(2)
C24 C25 C26 C27 -53.3(3)
